data_7708640
loop_
_publ_author_name
'Biancalana, Lorenzo'
'Zanda, Emanuele'
'Hadiji, Mouna'
'Zacchini, Stefano'
'Pratesi, Alessandro'
'Pampaloni, Guido'
'Dyson, Paul J.'
'Marchetti, Fabio'

_publ_section_title
;
 Role of the (pseudo)halido ligand in ruthenium(II) <i>p</i>-cymene
 \a-amino acid complexes in speciation, protein reactivity and
 cytotoxicity.
;
_journal_name_full 'Dalton transactions (Cambridge, England : 2003)'
_journal_paper_doi 10.1039/d1dt03274g
_journal_year 2021
_chemical_absolute_configuration ad
_chemical_formula_sum 'C15 H22 I N O3 Ru'
_chemical_formula_weight 492.30
_space_group_crystal_system orthorhombic
_space_group_IT_number 19
_space_group_name_Hall 'P 2ac 2ab'
_space_group_name_H-M_alt 'P 21 21 21'
_atom_sites_solution_hydrogens geom
_audit_creation_method SHELXL-2014/7
_audit_update_record
;
2021-08-23 deposited with the CCDC.	2021-10-22 downloaded from the CCDC.
;
_cell_angle_alpha 90
_cell_angle_beta 90
_cell_angle_gamma 90
_cell_formula_units_Z 4
_cell_length_a 10.4798(7)
_cell_length_b 11.7879(8)
_cell_length_c 13.2428(10)
_cell_measurement_reflns_used 9786
_cell_measurement_temperature 100(2)
_cell_measurement_theta_max 36.8175
_cell_measurement_theta_min 2.9735
_cell_volume 1635.9(2)
_computing_cell_refinement 'APEX3 (Bruker AXS, 2015)'
_computing_data_collection 'APEX3 (Bruker AXS, 2015)'
_computing_data_reduction 'SAINT (Bruker AXS, 2015)'
_computing_molecular_graphics 'ORTEPIII (Johnson, 1996)'
_computing_publication_material 'XCIF 2014/2 (Bruker AXS, 2014)'
_computing_structure_refinement 'SHELXL-2014/7 (Sheldrick, 2014)'
_computing_structure_solution 'SHELXT (Sheldrick, 2015)'
_diffrn_ambient_temperature 100(2)
_diffrn_measured_fraction_theta_full 0.999
_diffrn_measured_fraction_theta_max 0.999
_diffrn_measurement_device_type 'PHOTON100 area detector'
_diffrn_measurement_method 'phi and omega scans'
_diffrn_radiation_type MoK\a
_diffrn_radiation_wavelength 0.71073
_diffrn_reflns_av_R_equivalents 0.0372
_diffrn_reflns_av_unetI/netI 0.0233
_diffrn_reflns_Laue_measured_fraction_full 0.999
_diffrn_reflns_Laue_measured_fraction_max 0.999
_diffrn_reflns_limit_h_max 12
_diffrn_reflns_limit_h_min -12
_diffrn_reflns_limit_k_max 14
_diffrn_reflns_limit_k_min -14
_diffrn_reflns_limit_l_max 16
_diffrn_reflns_limit_l_min -16
_diffrn_reflns_number 21646
_diffrn_reflns_point_group_measured_fraction_full 1.000
_diffrn_reflns_point_group_measured_fraction_max 1.000
_diffrn_reflns_theta_full 25.242
_diffrn_reflns_theta_max 25.975
_diffrn_reflns_theta_min 2.313
_diffrn_source 'fine-focus sealed tube'
_exptl_absorpt_coefficient_mu 2.854
_exptl_absorpt_correction_T_max 0.4389
_exptl_absorpt_correction_T_min 0.2679
_exptl_absorpt_correction_type empirical
_exptl_absorpt_process_details
; 
 Data were corrected for Lorentz polarization and absorption
 effects (empirical absorption correction SADABS).
 R(int) =  0.1566 (selected reflections only, before parameter refinement)
 R(int) =  0.0718 (selected reflections only, after parameter refinement)
;
_exptl_crystal_colour orange
_exptl_crystal_density_diffrn 1.999
_exptl_crystal_description needle
_exptl_crystal_F_000 960
_exptl_crystal_size_max 0.190
_exptl_crystal_size_mid 0.160
_exptl_crystal_size_min 0.120
_refine_diff_density_max 1.218
_refine_diff_density_min -1.886
_refine_diff_density_rms 0.258
_refine_ls_abs_structure_details
;
 Refined as an inversion twin.
;
_refine_ls_abs_structure_Flack 0.04(9)
_refine_ls_extinction_method none
_refine_ls_goodness_of_fit_ref 1.395
_refine_ls_hydrogen_treatment constr
_refine_ls_matrix_type full
_refine_ls_number_parameters 193
_refine_ls_number_reflns 3216
_refine_ls_number_restraints 145
_refine_ls_restrained_S_all 1.384
_refine_ls_R_factor_all 0.0480
_refine_ls_R_factor_gt 0.0480
_refine_ls_shift/su_max 0.000
_refine_ls_shift/su_mean 0.000
_refine_ls_structure_factor_coef Fsqd
_refine_ls_weighting_details 'w=1/[\s^2^(Fo^2^)+35.7129P] where P=(Fo^2^+2Fc^2^)/3'
_refine_ls_weighting_scheme calc
_refine_ls_wR_factor_gt 0.1324
_refine_ls_wR_factor_ref 0.1324
_reflns_Friedel_coverage 0.742
_reflns_Friedel_fraction_full 1.000
_reflns_Friedel_fraction_max 1.000
_reflns_number_gt 3214
_reflns_number_total 3216
_reflns_threshold_expression 'I > 2\s(I)'
_cod_data_source_file d1dt03274g2.cif
_cod_data_source_block 2e
_cod_database_code 7708640
_shelx_shelxl_version_number 2014/7
_shelx_space_group_comment
;
The symmetry employed for this shelxl refinement is uniquely defined
by the following loop, which should always be used as a source of
symmetry information in preference to the above space-group names.
They are only intended as comments.
;
_shelx_estimated_absorpt_t_min 0.613
_shelx_estimated_absorpt_t_max 0.726

loop_
_space_group_symop_operation_xyz
'x, y, z'
'-x+1/2, -y, z+1/2'
'-x, y+1/2, -z+1/2'
'x+1/2, -y+1/2, -z'

loop_
_atom_site_label
_atom_site_type_symbol
_atom_site_fract_x
_atom_site_fract_y
_atom_site_fract_z
_atom_site_U_iso_or_equiv
_atom_site_adp_type
_atom_site_occupancy
_atom_site_site_symmetry_order
_atom_site_calc_flag
_atom_site_refinement_flags_posn
_atom_site_refinement_flags_adp
_atom_site_refinement_flags_occupancy
_atom_site_disorder_assembly
_atom_site_disorder_group
Ru1 Ru 0.23979(11) 0.18754(9) 0.69756(8) 0.0092(3) Uani 1 1 d . . . . .
I1 I 0.11440(10) 0.01616(8) 0.59858(8) 0.0191(3) Uani 1 1 d . . . . .
N1 N 0.1882(11) 0.2990(11) 0.5765(9) 0.010(2) Uani 1 1 d . U . . .
H1 H 0.0930 0.3008 0.5727 0.013 Uiso 1 1 calc R U . . .
O1 O 0.3904(10) 0.1654(9) 0.5898(9) 0.021(2) Uani 1 1 d . . . . .
O2 O 0.4245(12) 0.1631(12) 0.4239(10) 0.029(3) Uani 1 1 d . U . . .
O3 O 0.0918(14) 0.5037(14) 0.4544(12) 0.051(4) Uani 1 1 d . U . . .
H3 H 0.0484 0.4503 0.4302 0.076 Uiso 1 1 calc DR U . . .
C1 C 0.3586(14) 0.1897(15) 0.4976(12) 0.018(3) Uani 1 1 d . U . . .
C2 C 0.2356(15) 0.2550(13) 0.4799(11) 0.014(3) Uani 1 1 d . U . . .
H2 H 0.1702 0.2044 0.4485 0.017 Uiso 1 1 calc R U . . .
C3 C 0.2586(19) 0.3612(15) 0.4116(13) 0.027(3) Uani 1 1 d . U . . .
H3A H 0.3493 0.3660 0.3912 0.033 Uiso 1 1 calc R U . . .
H3B H 0.2052 0.3571 0.3500 0.033 Uiso 1 1 calc R U . . .
C4 C 0.2214(17) 0.4637(17) 0.4753(14) 0.028(3) Uani 1 1 d . U . . .
H4 H 0.2838 0.5267 0.4641 0.033 Uiso 1 1 calc R U . . .
C5 C 0.2340(16) 0.4189(13) 0.5829(12) 0.020(3) Uani 1 1 d . U . . .
H5A H 0.3238 0.4219 0.6059 0.024 Uiso 1 1 calc R U . . .
H5B H 0.1806 0.4635 0.6301 0.024 Uiso 1 1 calc R U . . .
C11 C 0.1036(17) 0.1924(16) 0.8257(12) 0.022(3) Uani 1 1 d . U . . .
C12 C 0.1923(17) 0.0987(15) 0.8368(13) 0.022(3) Uani 1 1 d . U . . .
H12 H 0.1576 0.0199 0.8311 0.026 Uiso 1 1 calc R U . . .
C13 C 0.3251(17) 0.1123(14) 0.8345(12) 0.018(3) Uani 1 1 d . U . . .
H13 H 0.3811 0.0440 0.8282 0.022 Uiso 1 1 calc R U . . .
C14 C 0.3771(16) 0.2209(12) 0.8186(11) 0.015(3) Uani 1 1 d . U . . .
C15 C 0.2959(13) 0.3159(13) 0.8099(11) 0.013(3) Uani 1 1 d . U . . .
H15 H 0.3320 0.3898 0.7863 0.015 Uiso 1 1 calc R U . . .
C16 C 0.1590(13) 0.3001(13) 0.8101(11) 0.012(3) Uani 1 1 d . U . . .
H16 H 0.1033 0.3640 0.7873 0.014 Uiso 1 1 calc R U . . .
C17 C -0.0348(17) 0.1779(18) 0.8234(13) 0.029(4) Uani 1 1 d . U . . .
H17A H -0.0559 0.0981 0.8356 0.034 Uiso 1 1 calc R U . . .
H17B H -0.0739 0.2251 0.8759 0.034 Uiso 1 1 calc R U . . .
H17C H -0.0675 0.2008 0.7571 0.034 Uiso 1 1 calc R U . . .
C18 C 0.5226(16) 0.2334(15) 0.8107(13) 0.020(3) Uani 1 1 d . U . . .
H18 H 0.5544 0.1660 0.7723 0.024 Uiso 1 1 calc R U . . .
C19 C 0.5690(16) 0.3370(15) 0.7553(12) 0.020(3) Uani 1 1 d . U . . .
H19A H 0.5601 0.4037 0.7990 0.030 Uiso 1 1 calc R U . . .
H19B H 0.5182 0.3478 0.6939 0.030 Uiso 1 1 calc R U . . .
H19C H 0.6590 0.3271 0.7371 0.030 Uiso 1 1 calc R U . . .
C20 C 0.5803(18) 0.2260(16) 0.9167(13) 0.026(4) Uani 1 1 d . U . . .
H20A H 0.6735 0.2225 0.9116 0.039 Uiso 1 1 calc R U . . .
H20B H 0.5487 0.1577 0.9506 0.039 Uiso 1 1 calc R U . . .
H20C H 0.5557 0.2932 0.9557 0.039 Uiso 1 1 calc R U . . .

loop_
_atom_site_aniso_label
_atom_site_aniso_U_11
_atom_site_aniso_U_22
_atom_site_aniso_U_33
_atom_site_aniso_U_23
_atom_site_aniso_U_13
_atom_site_aniso_U_12
Ru1 0.0103(5) 0.0086(5) 0.0087(5) -0.0007(4) -0.0007(5) 0.0001(4)
I1 0.0256(5) 0.0123(4) 0.0195(5) -0.0046(4) -0.0048(5) -0.0038(4)
N1 0.010(3) 0.011(3) 0.010(3) 0.001(2) 0.001(2) 0.001(2)
O1 0.011(5) 0.030(6) 0.021(6) -0.012(5) 0.001(5) 0.009(5)
O2 0.023(5) 0.038(5) 0.028(5) -0.012(4) 0.003(4) -0.007(4)
O3 0.044(6) 0.050(6) 0.058(6) 0.016(5) 0.000(4) 0.002(5)
C1 0.016(4) 0.021(4) 0.018(4) -0.003(3) 0.003(3) 0.000(3)
C2 0.013(4) 0.017(4) 0.012(4) 0.001(3) -0.005(3) -0.003(3)
C3 0.025(7) 0.037(7) 0.020(6) 0.007(6) -0.008(7) -0.007(6)
C4 0.017(7) 0.034(8) 0.032(7) 0.013(7) 0.000(6) -0.011(6)
C5 0.019(7) 0.020(7) 0.021(7) 0.008(6) 0.002(7) -0.004(6)
C11 0.022(6) 0.028(6) 0.014(6) -0.003(5) 0.003(5) -0.008(6)
C12 0.025(7) 0.022(7) 0.018(6) 0.004(6) -0.004(6) -0.011(6)
C13 0.020(4) 0.017(4) 0.017(4) -0.001(3) -0.002(3) -0.002(3)
C14 0.016(6) 0.017(5) 0.014(5) -0.005(5) -0.006(5) 0.004(5)
C15 0.013(4) 0.012(4) 0.013(4) -0.001(3) 0.002(3) -0.002(3)
C16 0.010(4) 0.013(4) 0.012(4) -0.002(3) -0.001(3) 0.000(3)
C17 0.027(6) 0.038(7) 0.021(6) -0.004(6) 0.005(5) -0.008(6)
C18 0.020(7) 0.028(7) 0.013(6) 0.000(6) -0.001(6) 0.009(6)
C19 0.016(7) 0.030(9) 0.014(7) 0.004(7) -0.002(6) -0.001(7)
C20 0.031(7) 0.030(6) 0.018(6) 0.004(5) -0.005(5) 0.001(5)

loop_
_atom_type_symbol
_atom_type_description
_atom_type_scat_dispersion_real
_atom_type_scat_dispersion_imag
_atom_type_scat_source
C C 0.0033 0.0016 'International Tables Vol C Tables 4.2.6.8 and 6.1.1.4'
H H 0.0000 0.0000 'International Tables Vol C Tables 4.2.6.8 and 6.1.1.4'
I I -0.4742 1.8119 'International Tables Vol C Tables 4.2.6.8 and 6.1.1.4'
N N 0.0061 0.0033 'International Tables Vol C Tables 4.2.6.8 and 6.1.1.4'
O O 0.0106 0.0060 'International Tables Vol C Tables 4.2.6.8 and 6.1.1.4'
Ru Ru -1.2594 0.8363 'International Tables Vol C Tables 4.2.6.8 and 6.1.1.4'

loop_
_geom_angle_atom_site_label_1
_geom_angle_atom_site_label_2
_geom_angle_atom_site_label_3
_geom_angle
_geom_angle_site_symmetry_1
_geom_angle_site_symmetry_3
_geom_angle_publ_flag
N1 Ru1 O1 76.2(4) . . ?
N1 Ru1 C16 92.4(5) . . ?
O1 Ru1 C16 145.1(5) . . ?
N1 Ru1 C12 150.6(6) . . ?
O1 Ru1 C12 132.3(6) . . ?
C16 Ru1 C12 67.9(6) . . ?
N1 Ru1 C14 127.1(5) . . ?
O1 Ru1 C14 91.5(5) . . ?
C16 Ru1 C14 69.1(5) . . ?
C12 Ru1 C14 67.5(6) . . ?
N1 Ru1 C15 98.7(5) . . ?
O1 Ru1 C15 109.7(5) . . ?
C16 Ru1 C15 38.7(5) . . ?
C12 Ru1 C15 79.6(6) . . ?
C14 Ru1 C15 37.5(5) . . ?
N1 Ru1 C13 164.4(6) . . ?
O1 Ru1 C13 101.5(6) . . ?
C16 Ru1 C13 80.7(6) . . ?
C12 Ru1 C13 37.3(6) . . ?
C14 Ru1 C13 37.3(6) . . ?
C15 Ru1 C13 67.2(6) . . ?
N1 Ru1 C11 113.2(6) . . ?
O1 Ru1 C11 170.5(6) . . ?
C16 Ru1 C11 37.5(6) . . ?
C12 Ru1 C11 38.5(7) . . ?
C14 Ru1 C11 81.8(6) . . ?
C15 Ru1 C11 68.7(6) . . ?
C13 Ru1 C11 69.1(7) . . ?
N1 Ru1 I1 88.5(3) . . ?
O1 Ru1 I1 86.8(3) . . ?
C16 Ru1 I1 126.3(4) . . ?
C12 Ru1 I1 86.6(5) . . ?
C14 Ru1 I1 142.8(4) . . ?
C15 Ru1 I1 163.1(4) . . ?
C13 Ru1 I1 106.9(4) . . ?
C11 Ru1 I1 94.4(4) . . ?
C2 N1 C5 106.0(12) . . ?
C2 N1 Ru1 110.5(9) . . ?
C5 N1 Ru1 117.1(9) . . ?
C2 N1 H1 107.6 . . ?
C5 N1 H1 107.6 . . ?
Ru1 N1 H1 107.6 . . ?
C1 O1 Ru1 114.2(9) . . ?
C4 O3 H3 109.5 . . ?
O2 C1 O1 122.9(15) . . ?
O2 C1 C2 118.8(14) . . ?
O1 C1 C2 118.4(13) . . ?
N1 C2 C1 109.4(12) . . ?
N1 C2 C3 105.9(13) . . ?
C1 C2 C3 111.4(14) . . ?
N1 C2 H2 110.0 . . ?
C1 C2 H2 110.0 . . ?
C3 C2 H2 110.0 . . ?
C4 C3 C2 105.9(14) . . ?
C4 C3 H3A 110.6 . . ?
C2 C3 H3A 110.6 . . ?
C4 C3 H3B 110.6 . . ?
C2 C3 H3B 110.6 . . ?
H3A C3 H3B 108.7 . . ?
O3 C4 C3 112.8(16) . . ?
O3 C4 C5 111.6(14) . . ?
C3 C4 C5 102.8(15) . . ?
O3 C4 H4 109.8 . . ?
C3 C4 H4 109.8 . . ?
C5 C4 H4 109.8 . . ?
N1 C5 C4 104.3(13) . . ?
N1 C5 H5A 110.9 . . ?
C4 C5 H5A 110.9 . . ?
N1 C5 H5B 110.9 . . ?
C4 C5 H5B 110.9 . . ?
H5A C5 H5B 108.9 . . ?
C16 C11 C12 115.8(15) . . ?
C16 C11 C17 120.7(17) . . ?
C12 C11 C17 123.3(17) . . ?
C16 C11 Ru1 69.3(9) . . ?
C12 C11 Ru1 69.2(10) . . ?
C17 C11 Ru1 128.3(12) . . ?
C13 C12 C11 123.2(16) . . ?
C13 C12 Ru1 72.5(11) . . ?
C11 C12 Ru1 72.2(9) . . ?
C13 C12 H12 117.8 . . ?
C11 C12 H12 117.8 . . ?
Ru1 C12 H12 117.8 . . ?
C12 C13 C14 119.5(16) . . ?
C12 C13 Ru1 70.2(10) . . ?
C14 C13 Ru1 70.6(9) . . ?
C12 C13 H13 119.5 . . ?
C14 C13 H13 119.5 . . ?
Ru1 C13 H13 119.5 . . ?
C13 C14 C15 120.0(15) . . ?
C13 C14 C18 118.8(14) . . ?
C15 C14 C18 121.2(14) . . ?
C13 C14 Ru1 72.1(9) . . ?
C15 C14 Ru1 71.7(9) . . ?
C18 C14 Ru1 128.3(11) . . ?
C14 C15 C16 119.7(14) . . ?
C14 C15 Ru1 70.8(9) . . ?
C16 C15 Ru1 69.4(9) . . ?
C14 C15 H15 119.2 . . ?
C16 C15 H15 119.2 . . ?
Ru1 C15 H15 119.2 . . ?
C11 C16 C15 121.6(15) . . ?
C11 C16 Ru1 73.2(9) . . ?
C15 C16 Ru1 71.9(9) . . ?
C11 C16 H16 118.8 . . ?
C15 C16 H16 118.8 . . ?
Ru1 C16 H16 118.8 . . ?
C11 C17 H17A 109.5 . . ?
C11 C17 H17B 109.5 . . ?
H17A C17 H17B 109.5 . . ?
C11 C17 H17C 109.5 . . ?
H17A C17 H17C 109.5 . . ?
H17B C17 H17C 109.5 . . ?
C19 C18 C20 111.4(15) . . ?
C19 C18 C14 115.6(14) . . ?
C20 C18 C14 108.9(14) . . ?
C19 C18 H18 106.8 . . ?
C20 C18 H18 106.8 . . ?
C14 C18 H18 106.8 . . ?
C18 C19 H19A 109.5 . . ?
C18 C19 H19B 109.5 . . ?
H19A C19 H19B 109.5 . . ?
C18 C19 H19C 109.5 . . ?
H19A C19 H19C 109.5 . . ?
H19B C19 H19C 109.5 . . ?
C18 C20 H20A 109.5 . . ?
C18 C20 H20B 109.5 . . ?
H20A C20 H20B 109.5 . . ?
C18 C20 H20C 109.5 . . ?
H20A C20 H20C 109.5 . . ?
H20B C20 H20C 109.5 . . ?

loop_
_geom_bond_atom_site_label_1
_geom_bond_atom_site_label_2
_geom_bond_distance
_geom_bond_site_symmetry_2
_geom_bond_publ_flag
Ru1 N1 2.142(12) . ?
Ru1 O1 2.144(11) . ?
Ru1 C16 2.168(15) . ?
Ru1 C12 2.178(17) . ?
Ru1 C14 2.190(15) . ?
Ru1 C15 2.202(15) . ?
Ru1 C13 2.208(17) . ?
Ru1 C11 2.218(16) . ?
Ru1 I1 2.7434(15) . ?
N1 C2 1.466(18) . ?
N1 C5 1.495(19) . ?
N1 H1 1.0000 . ?
O1 C1 1.30(2) . ?
O2 C1 1.24(2) . ?
O3 C4 1.46(2) . ?
O3 H3 0.8400 . ?
C1 C2 1.52(2) . ?
C2 C3 1.56(2) . ?
C2 H2 1.0000 . ?
C3 C4 1.52(3) . ?
C3 H3A 0.9900 . ?
C3 H3B 0.9900 . ?
C4 C5 1.52(2) . ?
C4 H4 1.0000 . ?
C5 H5A 0.9900 . ?
C5 H5B 0.9900 . ?
C11 C16 1.41(2) . ?
C11 C12 1.45(3) . ?
C11 C17 1.46(2) . ?
C12 C13 1.40(2) . ?
C12 H12 1.0000 . ?
C13 C14 1.41(2) . ?
C13 H13 1.0000 . ?
C14 C15 1.41(2) . ?
C14 C18 1.54(2) . ?
C15 C16 1.446(19) . ?
C15 H15 1.0000 . ?
C16 H16 1.0000 . ?
C17 H17A 0.9800 . ?
C17 H17B 0.9800 . ?
C17 H17C 0.9800 . ?
C18 C19 1.51(2) . ?
C18 C20 1.53(2) . ?
C18 H18 1.0000 . ?
C19 H19A 0.9800 . ?
C19 H19B 0.9800 . ?
C19 H19C 0.9800 . ?
C20 H20A 0.9800 . ?
C20 H20B 0.9800 . ?
C20 H20C 0.9800 . ?

loop_
_geom_hbond_atom_site_label_D
_geom_hbond_atom_site_label_H
_geom_hbond_atom_site_label_A
_geom_hbond_distance_DH
_geom_hbond_distance_HA
_geom_hbond_distance_DA
_geom_hbond_angle_DHA
_geom_hbond_site_symmetry_A
N1 H1 O2 1.00 1.82 2.799(17) 167.0 4_456
O3 H3 O1 0.84 2.16 2.961(17) 159.1 4_456
C3 H3A I1 0.99 3.11 4.002(19) 150.7 4_556

loop_
_geom_torsion_atom_site_label_1
_geom_torsion_atom_site_label_2
_geom_torsion_atom_site_label_3
_geom_torsion_atom_site_label_4
_geom_torsion
_geom_torsion_site_symmetry_1
_geom_torsion_site_symmetry_2
_geom_torsion_site_symmetry_3
_geom_torsion_site_symmetry_4
_geom_torsion_publ_flag
Ru1 O1 C1 O2 -166.7(13) . . . . ?
Ru1 O1 C1 C2 14.1(18) . . . . ?
C5 N1 C2 C1 96.8(14) . . . . ?
Ru1 N1 C2 C1 -31.1(14) . . . . ?
C5 N1 C2 C3 -23.4(15) . . . . ?
Ru1 N1 C2 C3 -151.2(10) . . . . ?
O2 C1 C2 N1 -167.6(14) . . . . ?
O1 C1 C2 N1 12(2) . . . . ?
O2 C1 C2 C3 -51(2) . . . . ?
O1 C1 C2 C3 128.4(16) . . . . ?
N1 C2 C3 C4 0.0(17) . . . . ?
C1 C2 C3 C4 -118.9(15) . . . . ?
C2 C3 C4 O3 -97.7(16) . . . . ?
C2 C3 C4 C5 22.6(17) . . . . ?
C2 N1 C5 C4 38.3(16) . . . . ?
Ru1 N1 C5 C4 162.2(10) . . . . ?
O3 C4 C5 N1 83.9(17) . . . . ?
C3 C4 C5 N1 -37.1(16) . . . . ?
C16 C11 C12 C13 1(3) . . . . ?
C17 C11 C12 C13 177.1(17) . . . . ?
Ru1 C11 C12 C13 54.2(17) . . . . ?
C16 C11 C12 Ru1 -52.9(12) . . . . ?
C17 C11 C12 Ru1 123.0(15) . . . . ?
C11 C12 C13 C14 -2(3) . . . . ?
Ru1 C12 C13 C14 52.5(15) . . . . ?
C11 C12 C13 Ru1 -54.0(16) . . . . ?
C12 C13 C14 C15 3(2) . . . . ?
Ru1 C13 C14 C15 55.4(13) . . . . ?
C12 C13 C14 C18 -176.7(16) . . . . ?
Ru1 C13 C14 C18 -124.4(14) . . . . ?
C12 C13 C14 Ru1 -52.3(15) . . . . ?
C13 C14 C15 C16 -4(2) . . . . ?
C18 C14 C15 C16 175.4(14) . . . . ?
Ru1 C14 C15 C16 51.1(13) . . . . ?
C13 C14 C15 Ru1 -55.5(13) . . . . ?
C18 C14 C15 Ru1 124.2(14) . . . . ?
C12 C11 C16 C15 -3(2) . . . . ?
C17 C11 C16 C15 -178.6(15) . . . . ?
Ru1 C11 C16 C15 -55.5(13) . . . . ?
C12 C11 C16 Ru1 52.8(13) . . . . ?
C17 C11 C16 Ru1 -123.1(15) . . . . ?
C14 C15 C16 C11 4(2) . . . . ?
Ru1 C15 C16 C11 56.1(14) . . . . ?
C14 C15 C16 Ru1 -51.8(13) . . . . ?
C13 C14 C18 C19 157.2(15) . . . . ?
C15 C14 C18 C19 -23(2) . . . . ?
Ru1 C14 C18 C19 68.0(18) . . . . ?
C13 C14 C18 C20 -76.6(18) . . . . ?
C15 C14 C18 C20 103.6(17) . . . . ?
Ru1 C14 C18 C20 -165.8(11) . . . . ?
